data_1528394
loop_
_publ_author_name
'Casey, P.S.'
'Barker, D.'
'Hayward, M.A.'

_publ_section_title
;
 Charge and structural ordering in the brownmillerite phases: La(1-x)
 Sr(x) Mn O2.5 (0.2 < x < 0.4)
;
_journal_name_full 'Journal of Solid State Chemistry'
_journal_page_first 1375
_journal_page_last 1382
_journal_volume 179
_journal_year 2006
_chemical_formula_sum 'La0.6 Mn O2.5 Sr0.4'
_chemical_name_systematic 'La0.6 Sr0.4 Mn O2.5'
_space_group_IT_number 62
_symmetry_space_group_name_Hall '-P 2ac 2n'
_symmetry_space_group_name_H-M 'P n m a'
_cell_angle_alpha 90
_cell_angle_beta 90
_cell_angle_gamma 90
_cell_formula_units_Z 8
_cell_length_a 5.4198
_cell_length_b 16.6219
_cell_length_c 5.517
_cell_volume 497.012
_citation_journal_id_ASTM JSSCBI
_cod_data_source_file Casey_JSSCBI_2006_951.cif
_cod_data_source_block La0.6Mn1O2.5Sr0.4
_cod_original_cell_volume 497.0121
_cod_original_formula_sum 'La0.6 Mn1 O2.5 Sr0.4'
_cod_database_code 1528394

loop_
_symmetry_equiv_pos_as_xyz
x,y,z
-x+1/2,-y,z+1/2
x+1/2,-y+1/2,-z+1/2
-x,y+1/2,-z
-x,-y,-z
x-1/2,y,-z-1/2
-x-1/2,y-1/2,z-1/2
x,-y-1/2,z

loop_
_atom_site_label
_atom_site_type_symbol
_atom_site_fract_x
_atom_site_fract_y
_atom_site_fract_z
_atom_site_occupancy
_atom_site_U_iso_or_equiv
La1 La+3 0.003 0.11244 0.4889 0.6 0.0
O2 O-2 0.252 0.9915 0.236 1 0.0
O4 O-2 0.429 0.25 0.92 0.5 0.0
Mn2 Mn+2 0.037 0.25 0.944 0.5 0.0
O1 O-2 0.994 0.1345 0.0404 1 0.0
Mn1 Mn+2 0 0 0 1 0.0
Sr1 Sr+2 0.003 0.11244 0.4889 0.4 0.0
O3 O-2 0.07 0.25 0.579 0.5 0.0
Mn3 Mn+2 0.966 0.25 0.944 0.5 0.0
